data_1546004
loop_
_publ_author_name
'Pilsl, Ludwig K. A.'
'Ertl, Thomas'
'Reiser, Oliver'

_publ_section_title
;
 Enantioselective Three-Step Synthesis of Homo-\b-proline: A
 Donor-Acceptor Cyclopropane as Key Intermediate.
;
_journal_issue 10
_journal_name_full 'Organic letters'
_journal_page_first 2754
_journal_page_last 2757
_journal_paper_doi 10.1021/acs.orglett.7b01111
_journal_volume 19
_journal_year 2017
_chemical_formula_moiety 'C21 H33 N O6'
_chemical_formula_sum 'C21 H33 N O6'
_chemical_formula_weight 395.48
_space_group_crystal_system monoclinic
_space_group_IT_number 14
_space_group_name_Hall '-P 2ybc'
_space_group_name_H-M_alt 'P 1 21/c 1'
_symmetry_space_group_name_Hall '-P 2ybc'
_symmetry_space_group_name_H-M 'P 1 21/c 1'
_atom_sites_solution_hydrogens difmap
_atom_sites_solution_primary direct
_audit_creation_date 2016-12-15
_audit_creation_method
;
Olex2 1.2-alpha
(compiled 2016.12.12 svn.r3370 for OlexSys, GUI svn.r5273)
;
_cell_angle_alpha 90.0
_cell_angle_beta 91.716(4)
_cell_angle_gamma 90.0
_cell_formula_units_Z 4
_cell_length_a 5.7733(2)
_cell_length_b 9.1531(4)
_cell_length_c 41.7797(19)
_cell_measurement_reflns_used 3276
_cell_measurement_temperature 123
_cell_measurement_theta_max 75.2095
_cell_measurement_theta_min 3.1721
_cell_volume 2206.80(16)
_computing_cell_refinement
;
CrysAlisPro, Agilent Technologies,
Version 1.171.35.11 (release 16-05-2011 CrysAlis171 .NET)
(compiled May 16 2011,17:55:39)
;
_computing_data_collection
;
CrysAlisPro, Agilent Technologies,
Version 1.171.35.11 (release 16-05-2011 CrysAlis171 .NET)
(compiled May 16 2011,17:55:39)
;
_computing_data_reduction
;
CrysAlisPro, Agilent Technologies,
Version 1.171.35.11 (release 16-05-2011 CrysAlis171 .NET)
(compiled May 16 2011,17:55:39)
;
_computing_molecular_graphics 'Olex2 (Dolomanov et al., 2009)'
_computing_publication_material 'Olex2 (Dolomanov et al., 2009)'
_computing_structure_refinement 'ShelXL (Sheldrick, 2015)'
_computing_structure_solution 'SIR97 (Burla et al., 2007)'
_diffrn_ambient_temperature 123.15
_diffrn_detector_area_resol_mean 10.3546
_diffrn_measured_fraction_theta_full 0.998
_diffrn_measured_fraction_theta_max 0.956
_diffrn_measurement_details
;
#__ type_ start__ end____ width___ exp.time_
  1 omega  -96.00  -12.00   1.0000    3.0000
omega____ theta____ kappa____ phi______ frames
    -      -41.2064  125.0000  150.0000 84

#__ type_ start__ end____ width___ exp.time_
  2 omega -112.00  -60.00   1.0000    3.0000
omega____ theta____ kappa____ phi______ frames
    -      -41.2064  -37.0000   60.0000 52

#__ type_ start__ end____ width___ exp.time_
  3 omega -114.00  -20.00   1.0000    3.0000
omega____ theta____ kappa____ phi______ frames
    -      -41.2064  -37.0000  -30.0000 94

#__ type_ start__ end____ width___ exp.time_
  4 omega   46.00  146.00   1.0000    8.0000
omega____ theta____ kappa____ phi______ frames
    -      110.5591  179.0000  -60.0000 100

#__ type_ start__ end____ width___ exp.time_
  5 omega   45.00  111.00   1.0000    8.0000
omega____ theta____ kappa____ phi______ frames
    -      110.5591 -105.0000    0.0000 66

#__ type_ start__ end____ width___ exp.time_
  6 omega   96.00  131.00   1.0000    8.0000
omega____ theta____ kappa____ phi______ frames
    -      110.5591   45.0000  -30.0000 35

#__ type_ start__ end____ width___ exp.time_
  7 omega   46.00   71.00   1.0000    8.0000
omega____ theta____ kappa____ phi______ frames
    -      110.5591  -45.0000 -180.0000 25

#__ type_ start__ end____ width___ exp.time_
  8 omega   43.00   70.00   1.0000    8.0000
omega____ theta____ kappa____ phi______ frames
    -      110.5591  -45.0000  -30.0000 27

#__ type_ start__ end____ width___ exp.time_
  9 omega   36.00   76.00   1.0000    8.0000
omega____ theta____ kappa____ phi______ frames
    -      110.5591  -45.0000 -120.0000 40

#__ type_ start__ end____ width___ exp.time_
 10 omega   43.00  126.00   1.0000    8.0000
omega____ theta____ kappa____ phi______ frames
    -      110.5591  179.0000  150.0000 83

#__ type_ start__ end____ width___ exp.time_
 11 omega   80.00  146.00   1.0000    8.0000
omega____ theta____ kappa____ phi______ frames
    -      110.5591  111.0000 -120.0000 66
;
_diffrn_measurement_device_type 'SuperNova, Single source at offset), Atlas'
_diffrn_measurement_method '\w scans'
_diffrn_orient_matrix_UB_11 0.0385874000
_diffrn_orient_matrix_UB_12 0.1293780000
_diffrn_orient_matrix_UB_13 -0.0227884000
_diffrn_orient_matrix_UB_21 0.0495414000
_diffrn_orient_matrix_UB_22 -0.1073994000
_diffrn_orient_matrix_UB_23 -0.0273711000
_diffrn_orient_matrix_UB_31 -0.2596078000
_diffrn_orient_matrix_UB_32 -0.0011883000
_diffrn_orient_matrix_UB_33 -0.0096675000
_diffrn_radiation_monochromator mirror
_diffrn_radiation_type 'Cu K\a'
_diffrn_radiation_wavelength 1.5418
_diffrn_reflns_av_R_equivalents 0.0306
_diffrn_reflns_av_unetI/netI 0.0357
_diffrn_reflns_Laue_measured_fraction_full 0.998
_diffrn_reflns_Laue_measured_fraction_max 0.956
_diffrn_reflns_limit_h_max 5
_diffrn_reflns_limit_h_min -7
_diffrn_reflns_limit_k_max 10
_diffrn_reflns_limit_k_min -11
_diffrn_reflns_limit_l_max 51
_diffrn_reflns_limit_l_min -52
_diffrn_reflns_number 8423
_diffrn_reflns_point_group_measured_fraction_full 0.998
_diffrn_reflns_point_group_measured_fraction_max 0.956
_diffrn_reflns_theta_full 67.684
_diffrn_reflns_theta_max 75.390
_diffrn_reflns_theta_min 4.235
_diffrn_source 'SuperNova (Cu) X-ray Source'
_exptl_absorpt_coefficient_mu 0.707
_exptl_absorpt_correction_T_max 0.970
_exptl_absorpt_correction_T_min 0.885
_exptl_absorpt_correction_type analytical
_exptl_absorpt_process_details
;
CrysAlisPro, Agilent Technologies,
Version 1.171.35.11 (release 16-05-2011 CrysAlis171 .NET)
(compiled May 16 2011,17:55:39)
Analytical numeric absorption correction using a multifaceted crystal
            model based on expressions derived by R.C. Clark & J.S. Reid.
(Clark, R. C. & Reid, J. S. (1995). Acta Cryst. A51, 887-897)
;
_exptl_crystal_colour colourless
_exptl_crystal_colour_primary colourless
_exptl_crystal_density_diffrn 1.190
_exptl_crystal_density_method 'Not Measured'
_exptl_crystal_description 'flat rod'
_exptl_crystal_F_000 856
_exptl_crystal_size_max 0.3002
_exptl_crystal_size_mid 0.1264
_exptl_crystal_size_min 0.0446
_refine_diff_density_max 0.234
_refine_diff_density_min -0.331
_refine_diff_density_rms 0.053
_refine_ls_extinction_method none
_refine_ls_goodness_of_fit_ref 1.029
_refine_ls_hydrogen_treatment refall
_refine_ls_matrix_type full
_refine_ls_number_parameters 385
_refine_ls_number_reflns 4381
_refine_ls_number_restraints 0
_refine_ls_restrained_S_all 1.029
_refine_ls_R_factor_all 0.0553
_refine_ls_R_factor_gt 0.0487
_refine_ls_shift/su_max 0.000
_refine_ls_shift/su_mean 0.000
_refine_ls_structure_factor_coef Fsqd
_refine_ls_weighting_details 'w=1/[\s^2^(Fo^2^)+(0.0900P)^2^+0.1950P] where P=(Fo^2^+2Fc^2^)/3'
_refine_ls_weighting_scheme calc
_refine_ls_wR_factor_gt 0.1310
_refine_ls_wR_factor_ref 0.1395
_reflns_Friedel_coverage 0.000
_reflns_number_gt 3769
_reflns_number_total 4381
_reflns_threshold_expression 'I > 2\s(I)'
_cod_data_source_file ol7b01111_si_003.cif
_cod_data_source_block k165
_cod_depositor_comments 'Adding full bibliography for 1546004--1546006.cif.'
_cod_original_cell_volume 2206.8(3)
_cod_database_code 1546004
_shelx_shelxl_version_number 2016/6
_chemical_oxdiff_formula 'c21 h30 o6 n'
_shelx_space_group_comment
;
The symmetry employed for this shelxl refinement is uniquely defined
by the following loop, which should always be used as a source of
symmetry information in preference to the above space-group names.
They are only intended as comments.
;
_cell_oxdiff_angle_alpha 90.027(5)
_cell_oxdiff_angle_beta 91.595(6)
_cell_oxdiff_angle_gamma 89.974(6)
_cell_oxdiff_length_a 5.7701(5)
_cell_oxdiff_length_b 9.1618(6)
_cell_oxdiff_length_c 41.761(2)
_cell_oxdiff_measurement_reflns_used 3276
_cell_oxdiff_volume 2206.8(3)
_reflns_odcompleteness_completeness 99.74
_reflns_odcompleteness_iscentric 1
_reflns_odcompleteness_theta 68.13
_olex2_refinement_description
;
;
_olex2_date_sample_completion 2011-08-05
_olex2_date_sample_data_collection 2011-08-05
_olex2_date_sample_submission 2011-07-22
_olex2_diffrn_ambient_temperature_device 'Oxford Cryosystems CryoStream 700'
_olex2_submission_original_sample_id K165
_olex2_submission_special_instructions 'No special instructions were received'

loop_
_space_group_symop_operation_xyz
'x, y, z'
'-x, y+1/2, -z+1/2'
'-x, -y, -z'
'x, -y-1/2, z-1/2'

loop_
_atom_site_label
_atom_site_type_symbol
_atom_site_fract_x
_atom_site_fract_y
_atom_site_fract_z
_atom_site_U_iso_or_equiv
_atom_site_adp_type
_atom_site_occupancy
_atom_site_site_symmetry_order
_atom_site_calc_flag
C1 C -0.2120(2) 0.79668(14) 0.08831(3) 0.0207(3) Uani 1 1 d
C2 C 0.1206(2) 0.71300(15) 0.12247(3) 0.0218(3) Uani 1 1 d
C3 C 0.0922(3) 0.55438(16) 0.13334(3) 0.0245(3) Uani 1 1 d
C4 C 0.2864(3) 0.45686(16) 0.12517(3) 0.0251(3) Uani 1 1 d
C5 C 0.3575(3) 0.22180(16) 0.09836(3) 0.0268(3) Uani 1 1 d
C6 C 0.1861(3) 0.11296(18) 0.08403(4) 0.0346(4) Uani 1 1 d
C7 C 0.4996(4) 0.15438(19) 0.12563(4) 0.0389(4) Uani 1 1 d
C8 C 0.5081(3) 0.2857(2) 0.07272(4) 0.0372(4) Uani 1 1 d
C9 C 0.1396(2) 0.67624(15) 0.15731(3) 0.0227(3) Uani 1 1 d
C10 C -0.0715(2) 0.73731(16) 0.17258(3) 0.0234(3) Uani 1 1 d
C11 C -0.2152(2) 0.80565(15) 0.14661(3) 0.0209(3) Uani 1 1 d
C12 C -0.0931(2) 0.90286(16) 0.17157(3) 0.0233(3) Uani 1 1 d
C13 C -0.2437(2) 0.97233(16) 0.19541(3) 0.0245(3) Uani 1 1 d
C14 C -0.3153(3) 1.20925(17) 0.22102(3) 0.0280(3) Uani 1 1 d
C15 C -0.2230(4) 1.3602(2) 0.21295(5) 0.0415(4) Uani 1 1 d
C16 C -0.2381(4) 1.1626(2) 0.25440(4) 0.0416(4) Uani 1 1 d
C17 C -0.5761(3) 1.2068(2) 0.21630(4) 0.0358(4) Uani 1 1 d
C18 C -0.1611(2) 0.75003(16) 0.03149(3) 0.0226(3) Uani 1 1 d
C19 C 0.0538(3) 0.71196(19) 0.01305(3) 0.0298(3) Uani 1 1 d
C20 C -0.3385(3) 0.62843(19) 0.02891(4) 0.0314(3) Uani 1 1 d
C21 C -0.2582(3) 0.89725(18) 0.02065(4) 0.0305(3) Uani 1 1 d
N1 N -0.0950(2) 0.78991(13) 0.11700(3) 0.0212(3) Uani 1 1 d
O1 O -0.07001(16) 0.75803(12) 0.06468(2) 0.0231(2) Uani 1 1 d
O2 O -0.41184(17) 0.83581(12) 0.08495(2) 0.0261(2) Uani 1 1 d
O3 O 0.20336(18) 0.33585(11) 0.11089(3) 0.0274(2) Uani 1 1 d
O4 O 0.48907(18) 0.48597(13) 0.12987(3) 0.0332(3) Uani 1 1 d
O5 O -0.19842(18) 1.11515(11) 0.19752(2) 0.0248(2) Uani 1 1 d
O6 O -0.3881(2) 0.90646(13) 0.21003(3) 0.0379(3) Uani 1 1 d
H11 H -0.380(3) 0.802(2) 0.1457(4) 0.024(4) Uiso 1 1 d
H12 H 0.041(3) 0.960(2) 0.1649(4) 0.023(4) Uiso 1 1 d
H9 H 0.291(3) 0.6796(18) 0.1683(4) 0.014(4) Uiso 1 1 d
H3 H -0.061(3) 0.516(2) 0.1316(4) 0.025(4) Uiso 1 1 d
H2 H 0.251(3) 0.741(2) 0.1098(4) 0.026(4) Uiso 1 1 d
H10 H -0.147(3) 0.685(2) 0.1896(5) 0.032(5) Uiso 1 1 d
H19A H 0.173(4) 0.788(2) 0.0157(5) 0.034(5) Uiso 1 1 d
H21A H -0.402(4) 0.923(3) 0.0308(6) 0.046(6) Uiso 1 1 d
H17A H -0.640(4) 1.277(3) 0.2314(5) 0.043(6) Uiso 1 1 d
H20A H -0.389(4) 0.621(2) 0.0064(6) 0.041(5) Uiso 1 1 d
H19B H 0.121(4) 0.618(2) 0.0211(5) 0.040(5) Uiso 1 1 d
H16A H -0.067(5) 1.162(3) 0.2561(6) 0.057(7) Uiso 1 1 d
H16B H -0.297(4) 1.233(3) 0.2701(6) 0.056(7) Uiso 1 1 d
H20B H -0.269(3) 0.538(3) 0.0348(5) 0.036(5) Uiso 1 1 d
H15A H -0.280(4) 1.432(3) 0.2279(6) 0.047(6) Uiso 1 1 d
H21B H -0.143(4) 0.970(2) 0.0251(5) 0.034(5) Uiso 1 1 d
H17B H -0.622(4) 1.236(2) 0.1948(5) 0.036(5) Uiso 1 1 d
H19C H 0.012(4) 0.705(2) -0.0102(5) 0.039(5) Uiso 1 1 d
H7A H 0.612(4) 0.226(3) 0.1345(6) 0.052(7) Uiso 1 1 d
H6A H 0.277(4) 0.028(3) 0.0758(5) 0.041(5) Uiso 1 1 d
H20C H -0.472(4) 0.649(3) 0.0422(5) 0.042(6) Uiso 1 1 d
H7B H 0.584(4) 0.075(3) 0.1170(5) 0.044(6) Uiso 1 1 d
H17C H -0.646(4) 1.111(3) 0.2202(6) 0.051(6) Uiso 1 1 d
H6B H 0.088(4) 0.079(3) 0.0998(6) 0.044(6) Uiso 1 1 d
H7C H 0.385(4) 0.117(3) 0.1419(6) 0.054(7) Uiso 1 1 d
H6C H 0.090(4) 0.155(2) 0.0659(5) 0.040(5) Uiso 1 1 d
H8A H 0.408(4) 0.340(2) 0.0571(5) 0.039(5) Uiso 1 1 d
H8B H 0.621(4) 0.353(3) 0.0807(6) 0.049(6) Uiso 1 1 d
H8C H 0.586(4) 0.208(3) 0.0628(6) 0.047(6) Uiso 1 1 d
H15B H -0.055(5) 1.358(3) 0.2167(6) 0.056(7) Uiso 1 1 d
H21C H -0.290(4) 0.893(3) -0.0023(6) 0.046(6) Uiso 1 1 d
H15C H -0.271(4) 1.387(3) 0.1893(6) 0.046(6) Uiso 1 1 d
H16C H -0.299(4) 1.068(3) 0.2592(6) 0.043(6) Uiso 1 1 d

loop_
_atom_site_aniso_label
_atom_site_aniso_U_11
_atom_site_aniso_U_22
_atom_site_aniso_U_33
_atom_site_aniso_U_23
_atom_site_aniso_U_13
_atom_site_aniso_U_12
C1 0.0207(7) 0.0201(6) 0.0214(6) -0.0007(5) -0.0006(5) 0.0003(5)
C2 0.0193(7) 0.0238(7) 0.0222(6) -0.0018(5) -0.0017(5) 0.0010(5)
C3 0.0222(7) 0.0233(7) 0.0277(6) -0.0019(5) -0.0019(5) 0.0000(5)
C4 0.0242(7) 0.0229(7) 0.0279(6) 0.0004(5) -0.0038(5) 0.0020(5)
C5 0.0297(8) 0.0231(7) 0.0275(7) -0.0021(5) -0.0011(6) 0.0060(6)
C6 0.0372(9) 0.0270(8) 0.0394(8) -0.0076(6) -0.0025(7) 0.0012(7)
C7 0.0532(11) 0.0289(8) 0.0337(8) -0.0032(7) -0.0122(7) 0.0123(8)
C8 0.0391(10) 0.0402(9) 0.0325(8) -0.0027(7) 0.0063(7) -0.0010(8)
C9 0.0218(7) 0.0235(6) 0.0225(6) 0.0010(5) -0.0033(5) 0.0017(5)
C10 0.0251(7) 0.0235(7) 0.0216(6) 0.0002(5) -0.0008(5) 0.0002(5)
C11 0.0199(7) 0.0223(6) 0.0207(6) -0.0017(5) 0.0009(5) 0.0011(5)
C12 0.0252(7) 0.0230(7) 0.0217(6) -0.0015(5) 0.0017(5) -0.0007(5)
C13 0.0268(7) 0.0249(7) 0.0218(6) -0.0006(5) 0.0008(5) -0.0007(5)
C14 0.0295(8) 0.0281(7) 0.0263(7) -0.0076(6) -0.0004(5) 0.0052(6)
C15 0.0403(10) 0.0287(8) 0.0557(11) -0.0107(8) 0.0059(8) 0.0009(7)
C16 0.0487(11) 0.0492(11) 0.0264(8) -0.0104(7) -0.0063(7) 0.0179(9)
C17 0.0297(9) 0.0425(9) 0.0353(8) -0.0088(7) 0.0000(6) 0.0060(7)
C18 0.0206(7) 0.0275(7) 0.0194(6) -0.0015(5) -0.0035(5) 0.0015(5)
C19 0.0280(8) 0.0381(9) 0.0232(7) -0.0029(6) 0.0013(5) 0.0035(7)
C20 0.0283(8) 0.0318(8) 0.0337(8) -0.0068(6) -0.0038(6) -0.0031(6)
C21 0.0337(9) 0.0315(8) 0.0260(7) 0.0035(6) -0.0009(6) 0.0063(7)
N1 0.0180(6) 0.0257(6) 0.0196(5) -0.0013(4) -0.0008(4) 0.0025(4)
O1 0.0185(5) 0.0308(5) 0.0196(5) -0.0027(4) -0.0020(4) 0.0032(4)
O2 0.0202(5) 0.0328(6) 0.0252(5) -0.0004(4) -0.0017(4) 0.0063(4)
O3 0.0242(5) 0.0217(5) 0.0361(5) -0.0052(4) -0.0007(4) 0.0022(4)
O4 0.0226(6) 0.0305(6) 0.0463(6) -0.0084(5) -0.0064(4) 0.0042(4)
O5 0.0256(5) 0.0231(5) 0.0257(5) -0.0041(4) 0.0022(4) 0.0006(4)
O6 0.0448(7) 0.0302(6) 0.0397(6) -0.0031(5) 0.0198(5) -0.0050(5)

loop_
_atom_type_symbol
_atom_type_description
_atom_type_scat_dispersion_real
_atom_type_scat_dispersion_imag
_atom_type_scat_source
C C 0.0181 0.0091 'International Tables Vol C Tables 4.2.6.8 and 6.1.1.4'
H H 0.0000 0.0000 'International Tables Vol C Tables 4.2.6.8 and 6.1.1.4'
N N 0.0311 0.0180 'International Tables Vol C Tables 4.2.6.8 and 6.1.1.4'
O O 0.0492 0.0322 'International Tables Vol C Tables 4.2.6.8 and 6.1.1.4'

loop_
_exptl_crystal_face_index_h
_exptl_crystal_face_index_k
_exptl_crystal_face_index_l
_exptl_crystal_face_perp_dist
_exptl_oxdiff_crystal_face_indexfrac_h
_exptl_oxdiff_crystal_face_indexfrac_k
_exptl_oxdiff_crystal_face_indexfrac_l
_exptl_oxdiff_crystal_face_x
_exptl_oxdiff_crystal_face_y
_exptl_oxdiff_crystal_face_z
0 0 1 0.0223 0.0000 0.0000 0.9999 -0.0228 -0.0274 -0.0097
0 0 -1 0.0223 -0.0000 -0.0000 -0.9999 0.0228 0.0274 0.0097
0 -6 4 0.0623 0.0001 -6.0000 4.0001 -0.8674 0.5349 -0.0316
0 5 10 0.0462 0.0000 5.0001 9.9992 0.4190 -0.8107 -0.1026
-4 1 -5 0.1319 -4.0005 0.9993 -4.9951 0.0887 -0.1688 1.0857
4 -1 5 0.1319 4.0005 -0.9993 4.9951 -0.0887 0.1688 -1.0857

loop_
_geom_angle_atom_site_label_1
_geom_angle_atom_site_label_2
_geom_angle_atom_site_label_3
_geom_angle
O1 C1 N1 109.65(11)
O2 C1 N1 124.17(12)
O2 C1 O1 126.15(12)
C9 C2 C3 60.22(9)
N1 C2 C3 114.21(12)
N1 C2 C9 107.57(11)
C4 C3 C2 114.51(12)
C4 C3 C9 118.17(12)
C9 C3 C2 58.70(9)
O3 C4 C3 109.74(12)
O4 C4 C3 124.39(13)
O4 C4 O3 125.82(14)
C6 C5 C8 110.84(13)
C7 C5 C6 111.21(14)
C7 C5 C8 112.30(15)
O3 C5 C6 102.20(12)
O3 C5 C7 109.85(12)
O3 C5 C8 109.99(12)
C2 C9 C3 61.08(9)
C2 C9 C10 107.06(11)
C10 C9 C3 114.94(12)
C9 C10 C12 115.24(12)
C11 C10 C9 106.82(11)
C11 C10 C12 61.06(9)
C10 C11 C12 60.65(9)
N1 C11 C10 108.19(11)
N1 C11 C12 114.81(12)
C10 C12 C11 58.29(9)
C13 C12 C10 117.21(12)
C13 C12 C11 116.11(12)
O5 C13 C12 110.26(12)
O6 C13 C12 123.49(13)
O6 C13 O5 126.24(13)
C16 C14 C15 111.40(15)
C16 C14 C17 112.36(14)
C17 C14 C15 109.74(14)
O5 C14 C15 102.21(12)
O5 C14 C16 108.63(12)
O5 C14 C17 112.07(12)
C19 C18 C21 110.53(12)
C20 C18 C19 110.85(13)
C20 C18 C21 112.77(13)
O1 C18 C19 102.42(11)
O1 C18 C20 109.02(11)
O1 C18 C21 110.77(11)
C1 N1 C2 124.45(11)
C1 N1 C11 120.81(12)
C2 N1 C11 110.33(11)
C1 O1 C18 119.67(10)
C4 O3 C5 122.04(11)
C13 O5 C14 121.34(11)

loop_
_geom_bond_atom_site_label_1
_geom_bond_atom_site_label_2
_geom_bond_distance
C1 N1 1.3595(17)
C1 O1 1.3493(16)
C1 O2 1.2119(18)
C2 C3 1.5315(19)
C2 C9 1.4951(18)
C2 N1 1.4425(18)
C3 C4 1.481(2)
C3 C9 1.5186(19)
C4 O3 1.3400(18)
C4 O4 1.2104(19)
C5 C6 1.515(2)
C5 C7 1.515(2)
C5 C8 1.517(2)
C5 O3 1.4778(17)
C9 C10 1.5004(19)
C10 C11 1.4843(19)
C10 C12 1.5209(19)
C11 C12 1.5269(19)
C11 N1 1.4437(16)
C12 C13 1.4845(18)
C13 O5 1.3355(18)
C13 O6 1.2092(18)
C14 C15 1.522(2)
C14 C16 1.513(2)
C14 C17 1.513(2)
C14 O5 1.4835(16)
C18 C19 1.520(2)
C18 C20 1.514(2)
C18 C21 1.523(2)
C18 O1 1.4700(15)
